data_4132535
loop_
_publ_author_name
'Li, Ke'
'Li, Mao-Lin'
'Zhang, Qi'
'Zhu, Shou-Fei'
'Zhou, Qi-Lin'

_publ_section_title
;
 Highly Enantioselective Nickel-Catalyzed Intramolecular Hydroalkenylation
 of N- and O-Tethered 1,6-Dienes To Form Six-Membered Heterocycles.
;
_journal_issue 24
_journal_name_full 'Journal of the American Chemical Society'
_journal_page_first 7458
_journal_page_last 7461
_journal_paper_doi 10.1021/jacs.8b04703
_journal_volume 140
_journal_year 2018
_chemical_absolute_configuration ad
_chemical_formula_moiety 'C13 H14 O3'
_chemical_formula_sum 'C13 H14 O3'
_chemical_formula_weight 218.24
_space_group_crystal_system monoclinic
_space_group_IT_number 4
_space_group_name_Hall 'P 2yb'
_space_group_name_H-M_alt 'P 1 21 1'
_atom_sites_solution_hydrogens geom
_atom_sites_solution_primary direct
_audit_creation_date 2016-05-18
_audit_creation_method
;
Olex2 1.2-ac21
(compiled 2015.09.16 svn.r134, GUI svn.r4998)
;
_cell_angle_alpha 90
_cell_angle_beta 92.8518(7)
_cell_angle_gamma 90
_cell_formula_units_Z 6
_cell_length_a 5.88468(5)
_cell_length_b 24.0880(2)
_cell_length_c 11.56387(9)
_cell_measurement_reflns_used 23190
_cell_measurement_temperature 173.15
_cell_measurement_theta_max 78.8780
_cell_measurement_theta_min 3.6620
_cell_volume 1637.15(2)
_computing_cell_refinement
;
CrysAlisPro 1.171.38.41 (Rigaku OD, 2015)
;
_computing_data_collection
;
CrystalClear-SM Expert 2.1 b42 (Rigaku, 2015)
;
_computing_data_reduction
;
CrysAlisPro 1.171.38.41 (Rigaku OD, 2015)
;
_computing_molecular_graphics 'Olex2 (Dolomanov et al., 2009)'
_computing_publication_material 'Olex2 (Dolomanov et al., 2009)'
_computing_structure_refinement 'ShelXL (Sheldrick, 2008)'
_computing_structure_solution 'ShelXT (Sheldrick, 2015)'
_diffrn_ambient_temperature 173.15
_diffrn_detector PILT
_diffrn_detector_area_resol_mean 5.814
_diffrn_detector_type 'Rigaku Pilatus 200K'
_diffrn_measured_fraction_theta_full 1.000
_diffrn_measured_fraction_theta_max 0.991
_diffrn_measurement_details
;
List of Runs (angles in degrees, time in seconds):

  # Type    Start    End  Width  t~exp~   \w     \q     \k     \f   Frames
--------------------------------------------------------------------------
  1  \w   -125.00 -31.00   1.00    5.00    --  -35.00 -72.00 -72.00   94
  2  \w   -125.00 -32.00   1.00    5.00    --  -35.00 -72.00   0.00   93
  3  \w    -50.00  40.00   1.00    5.00    --  -35.00  43.00   0.00   90
  4  \w    -50.00  40.00   1.00    5.00    --  -35.00  72.00 108.00   90
  5  \w   -115.00 -25.00   1.00    5.00    --  -35.00 -72.00 -36.00   90
  6  \w    -50.00  40.00   1.00    5.00    --  -35.00  72.00  36.00   90
  7  \w   -119.00 -29.00   1.00    5.00    --  -35.00 -15.00  72.00   90
  8  \w   -115.00 -25.00   1.00    5.00    --  -35.00 -72.00-144.00   90
  9  \w   -115.00 -25.00   1.00    5.00    --  -35.00 -44.00 -36.00   90
 10  \w   -200.00 -96.00   1.00    5.00    -- -110.00 -44.00-180.00  104
 11  \w   -200.00 -96.00   1.00    5.00    -- -110.00 -44.00 -36.00  104
 12  \w   -187.00 -96.00   1.00    5.00    -- -110.00 -72.00-108.00   91
 13  \w   -200.00-110.00   1.00    5.00    -- -110.00 -72.00 144.00   90
 14  \w   -187.00 -96.00   1.00    5.00    -- -110.00 -44.00 -72.00   91
 15  \w   -187.00 -96.00   1.00    5.00    -- -110.00 -44.00   0.00   91
 16  \w   -125.00 -32.00   1.00    5.00    -- -110.00  72.00  36.00   93
 17  \w   -187.00 -96.00   1.00    5.00    -- -110.00 -44.00-108.00   91
 18  \w   -125.00 -33.00   1.00    5.00    -- -110.00  14.00 -36.00   92
 19  \w   -115.00 -22.00   1.00    5.00    -- -110.00  72.00-108.00   93
 20  \w   -194.00 -96.00   1.00    5.00    -- -110.00 -72.00   0.00   98
 21  \w   -187.00 -96.00   1.00    5.00    -- -110.00 -72.00 -36.00   91
 22  \w   -187.00 -96.00   1.00    5.00    -- -110.00 -72.00 -72.00   91
 23  \w   -125.00 -33.00   1.00    5.00    -- -110.00  43.00  36.00   92
 24  \w   -200.00-110.00   1.00    5.00    -- -110.00 -15.00-144.00   90
 25  \w   -200.00-110.00   1.00    5.00    -- -110.00 -15.00 -72.00   90
 26  \w   -115.00 -25.00   1.00    5.00    -- -110.00  72.00 -72.00   90
 27  \w   -200.00-110.00   1.00    5.00    -- -110.00 -15.00-108.00   90
 28  \w   -187.00 -97.00   1.00    5.00    -- -110.00 -15.00 -36.00   90
;
_diffrn_measurement_device 'AFC12 (Right): Kappa 3 circle'
_diffrn_measurement_device_type 'Rigaku XtaLab P200'
_diffrn_measurement_method 'profile data from \w-scans'
_diffrn_measurement_specimen_support Fiber
_diffrn_orient_matrix_type 'CrysAlisPro convention (1999,Acta A55,543-557)'
_diffrn_orient_matrix_UB_11 0.2546882000
_diffrn_orient_matrix_UB_12 0.0112426000
_diffrn_orient_matrix_UB_13 0.0279271000
_diffrn_orient_matrix_UB_21 0.0577138000
_diffrn_orient_matrix_UB_22 -0.0257811000
_diffrn_orient_matrix_UB_23 -0.1169021000
_diffrn_orient_matrix_UB_31 -0.0241433000
_diffrn_orient_matrix_UB_32 0.0574086000
_diffrn_orient_matrix_UB_33 -0.0578245000
_diffrn_radiation_collimation 0.3
_diffrn_radiation_monochromator Confocal
_diffrn_radiation_probe x-ray
_diffrn_radiation_type CuK\a
_diffrn_radiation_wavelength 1.54184
_diffrn_reflns_av_R_equivalents 0.0160
_diffrn_reflns_av_unetI/netI 0.0117
_diffrn_reflns_Laue_measured_fraction_full 1.000
_diffrn_reflns_Laue_measured_fraction_max 0.991
_diffrn_reflns_limit_h_max 7
_diffrn_reflns_limit_h_min -7
_diffrn_reflns_limit_k_max 30
_diffrn_reflns_limit_k_min -27
_diffrn_reflns_limit_l_max 13
_diffrn_reflns_limit_l_min -14
_diffrn_reflns_number 27007
_diffrn_reflns_point_group_measured_fraction_full 0.943
_diffrn_reflns_point_group_measured_fraction_max 0.920
_diffrn_reflns_theta_full 67.684
_diffrn_reflns_theta_max 79.112
_diffrn_reflns_theta_min 3.670
_diffrn_source 'Rotating Anode'
_diffrn_source_current 30.0
_diffrn_source_power 1.2
_diffrn_source_target Cu
_diffrn_source_type 'Rotating Anode'
_diffrn_source_voltage 40.0
_exptl_absorpt_coefficient_mu 0.766
_exptl_absorpt_correction_T_max 1.00000
_exptl_absorpt_correction_T_min 0.85295
_exptl_absorpt_correction_type multi-scan
_exptl_absorpt_process_details
;
CrysAlisPro 1.171.38.41 (Rigaku Oxford Diffraction, 2015)
Empirical absorption correction using spherical harmonics,
 implemented in SCALE3 ABSPACK scaling algorithm.
;
_exptl_crystal_colour colourless
_exptl_crystal_colour_primary colourless
_exptl_crystal_density_diffrn 1.328
_exptl_crystal_description prism
_exptl_crystal_F_000 696
_exptl_crystal_size_max 0.240
_exptl_crystal_size_mid 0.22
_exptl_crystal_size_min 0.18
_refine_diff_density_max 0.131
_refine_diff_density_min -0.106
_refine_diff_density_rms 0.028
_refine_ls_abs_structure_details
;
 Flack x determined using 2844 quotients [(I+)-(I-)]/[(I+)+(I-)]
 (Parsons, Flack and Wagner, Acta Cryst. B69 (2013) 249-259).
;
_refine_ls_abs_structure_Flack 0.02(4)
_refine_ls_extinction_coef 0.0086(5)
_refine_ls_extinction_expression Fc^*^=kFc[1+0.001xFc^2^\l^3^/sin(2\q)]^-1/4^
_refine_ls_extinction_method 'SHELXL-2014/7 (Sheldrick 2014'
_refine_ls_goodness_of_fit_ref 1.041
_refine_ls_hydrogen_treatment constr
_refine_ls_matrix_type full
_refine_ls_number_parameters 434
_refine_ls_number_reflns 6531
_refine_ls_number_restraints 1
_refine_ls_restrained_S_all 1.041
_refine_ls_R_factor_all 0.0253
_refine_ls_R_factor_gt 0.0250
_refine_ls_shift/su_max 0.000
_refine_ls_shift/su_mean 0.000
_refine_ls_structure_factor_coef Fsqd
_refine_ls_weighting_details 'w=1/[\s^2^(Fo^2^)+(0.0490P)^2^+0.1130P] where P=(Fo^2^+2Fc^2^)/3'
_refine_ls_weighting_scheme calc
_refine_ls_wR_factor_gt 0.0731
_refine_ls_wR_factor_ref 0.0734
_reflns_Friedel_coverage 0.814
_reflns_Friedel_fraction_full 0.883
_reflns_Friedel_fraction_max 0.846
_reflns_number_gt 6437
_reflns_number_total 6531
_reflns_threshold_expression 'I > 2\s(I)'
_cod_data_source_file ja8b04703_si_003.cif
_cod_data_source_block p20160517a
_cod_database_code 4132535
_chemical_oxdiff_formula C13H14O3
_shelx_space_group_comment
;
The symmetry employed for this shelxl refinement is uniquely defined
by the following loop, which should always be used as a source of
symmetry information in preference to the above space-group names.
They are only intended as comments.
;
_shelx_estimated_absorpt_t_max 0.874
_shelx_estimated_absorpt_t_min 0.838
_reflns_odcompleteness_completeness 99.04
_reflns_odcompleteness_iscentric 1
_reflns_odcompleteness_theta 78.87
_olex2_refinement_description
;
1. Fixed Uiso
 At 1.2 times of:
  All C(H) groups, All C(H,H) groups
2.a Ternary CH refined with riding coordinates:
 C3(H3), C3B(H3B), C3A(H3A)
2.b Secondary CH2 refined with riding coordinates:
 C1(H1A,H1B), C4(H4A,H4B), C5(H5A,H5B), C13(H13A,H13B), C1B(H1BA,H1BB),
 C4B(H4BA,H4BB), C5B(H5BA,H5BB), C13B(H13C,H13D), C1A(H1AA,H1AB), C4A(H4AA,
 H4AB), C5A(H5AA,H5AB), C13A(H13E,H13F)
2.c Aromatic/amide H refined with riding coordinates:
 C8(H8), C11(H11), C12(H12), C8B(H8B), C11B(H11B), C12B(H12B), C8A(H8A),
 C11A(H11A), C12A(H12A)
2.d X=CH2 refined with riding coordinates:
 C6(H6A,H6B), C6B(H6BA,H6BB), C6A(H6AA,H6AB)
;
_shelx_shelxl_version_number 2014/7
_olex2_submission_special_instructions 'No special instructions were received'
_oxdiff_exptl_absorpt_empirical_details
;
Empirical correction (ABSPACK) includes:
- Absorption correction using spherical harmonics
- Frame scaling
- Detector area scaling
;
_oxdiff_exptl_absorpt_empirical_full_max 1.259
_oxdiff_exptl_absorpt_empirical_full_min 0.835

loop_
_space_group_symop_operation_xyz
'x, y, z'
'-x, y+1/2, -z'

loop_
_atom_site_label
_atom_site_type_symbol
_atom_site_fract_x
_atom_site_fract_y
_atom_site_fract_z
_atom_site_U_iso_or_equiv
_atom_site_adp_type
_atom_site_occupancy
_atom_site_site_symmetry_order
_atom_site_calc_flag
_atom_site_refinement_flags_posn
O1 O 0.1080(2) 0.25544(6) 0.35162(10) 0.0445(3) Uani 1 1 d .
O2 O -0.5544(3) 0.43035(6) -0.01950(13) 0.0557(3) Uani 1 1 d .
O3 O -0.4576(3) 0.42567(7) -0.21158(13) 0.0645(4) Uani 1 1 d .
C1 C 0.0275(3) 0.21928(8) 0.26123(16) 0.0450(4) Uani 1 1 d .
H1A H -0.0797 0.1922 0.2929 0.054 Uiso 1 1 calc R
H1B H 0.1576 0.1983 0.2323 0.054 Uiso 1 1 calc R
C2 C -0.0903(3) 0.24973(7) 0.16182(13) 0.0353(3) Uani 1 1 d .
C3 C 0.0494(3) 0.29650(7) 0.11445(13) 0.0355(3) Uani 1 1 d .
H3 H 0.1793 0.2789 0.0756 0.043 Uiso 1 1 calc R
C4 C 0.1534(3) 0.33133(8) 0.21595(15) 0.0404(4) Uani 1 1 d .
H4A H 0.2676 0.3572 0.1865 0.049 Uiso 1 1 calc R
H4B H 0.0322 0.3537 0.2499 0.049 Uiso 1 1 calc R
C5 C 0.2656(3) 0.29485(8) 0.30910(15) 0.0434(4) Uani 1 1 d .
H5A H 0.3954 0.2749 0.2770 0.052 Uiso 1 1 calc R
H5B H 0.3255 0.3184 0.3739 0.052 Uiso 1 1 calc R
C6 C -0.2955(3) 0.23434(7) 0.12091(15) 0.0414(3) Uani 1 1 d .
H6A H -0.3698 0.2037 0.1545 0.050 Uiso 1 1 calc R
H6B H -0.3680 0.2539 0.0581 0.050 Uiso 1 1 calc R
C7 C -0.0781(3) 0.33142(7) 0.02405(14) 0.0358(3) Uani 1 1 d .
C8 C -0.2588(3) 0.36532(7) 0.05620(14) 0.0378(3) Uani 1 1 d .
H8 H -0.3007 0.3676 0.1344 0.045 Uiso 1 1 calc R
C9 C -0.3722(3) 0.39502(7) -0.02967(15) 0.0403(3) Uani 1 1 d .
C10 C -0.3129(3) 0.39270(8) -0.14387(15) 0.0461(4) Uani 1 1 d .
C11 C -0.1382(4) 0.36003(10) -0.17752(16) 0.0542(5) Uani 1 1 d .
H11 H -0.0979 0.3584 -0.2560 0.065 Uiso 1 1 calc R
C12 C -0.0213(3) 0.32907(9) -0.09088(16) 0.0459(4) Uani 1 1 d .
H12 H 0.1006 0.3058 -0.1115 0.055 Uiso 1 1 calc R
C13 C -0.6040(4) 0.45170(10) -0.1334(2) 0.0590(5) Uani 1 1 d .
H13A H -0.7648 0.4441 -0.1575 0.071 Uiso 1 1 calc R
H13B H -0.5802 0.4924 -0.1341 0.071 Uiso 1 1 calc R
O1B O 0.6752(2) 0.38858(5) 0.33992(10) 0.0409(3) Uani 1 1 d .
O2B O 1.4822(2) 0.60621(5) 0.47900(10) 0.0445(3) Uani 1 1 d .
O3B O 1.4744(2) 0.63166(6) 0.67217(11) 0.0472(3) Uani 1 1 d .
C1B C 0.7526(3) 0.37396(8) 0.45465(15) 0.0411(4) Uani 1 1 d .
H1BA H 0.8266 0.3371 0.4533 0.049 Uiso 1 1 calc R
H1BB H 0.6202 0.3712 0.5039 0.049 Uiso 1 1 calc R
C2B C 0.9187(3) 0.41564(7) 0.50690(12) 0.0341(3) Uani 1 1 d .
C3B C 0.8285(2) 0.47464(7) 0.50312(13) 0.0335(3) Uani 1 1 d .
H3B H 0.6945 0.4757 0.5530 0.040 Uiso 1 1 calc R
C4B C 0.7382(3) 0.48659(7) 0.37807(14) 0.0375(3) Uani 1 1 d .
H4BA H 0.6615 0.5232 0.3750 0.045 Uiso 1 1 calc R
H4BB H 0.8671 0.4880 0.3263 0.045 Uiso 1 1 calc R
C5B C 0.5717(3) 0.44181(7) 0.33656(15) 0.0403(4) Uani 1 1 d .
H5BA H 0.4394 0.4417 0.3862 0.048 Uiso 1 1 calc R
H5BB H 0.5157 0.4502 0.2563 0.048 Uiso 1 1 calc R
C6B C 1.1205(3) 0.40023(8) 0.55138(14) 0.0413(4) Uani 1 1 d .
H6BA H 1.1631 0.3622 0.5508 0.050 Uiso 1 1 calc R
H6BB H 1.2226 0.4272 0.5839 0.050 Uiso 1 1 calc R
C7B C 0.9969(3) 0.51726(7) 0.55140(13) 0.0336(3) Uani 1 1 d .
C8B C 1.1602(3) 0.54070(7) 0.48105(12) 0.0360(3) Uani 1 1 d .
H8B H 1.1654 0.5310 0.4016 0.043 Uiso 1 1 calc R
C9B C 1.3114(3) 0.57791(7) 0.53094(13) 0.0346(3) Uani 1 1 d .
C10B C 1.3075(3) 0.59269(7) 0.64648(13) 0.0368(3) Uani 1 1 d .
C11B C 1.1500(3) 0.57088(7) 0.71725(13) 0.0403(4) Uani 1 1 d .
H11B H 1.1462 0.5813 0.7964 0.048 Uiso 1 1 calc R
C12B C 0.9952(3) 0.53260(7) 0.66757(13) 0.0376(3) Uani 1 1 d .
H12B H 0.8851 0.5165 0.7147 0.045 Uiso 1 1 calc R
C13B C 1.5891(3) 0.64005(8) 0.56752(15) 0.0433(4) Uani 1 1 d .
H13C H 1.7515 0.6298 0.5792 0.052 Uiso 1 1 calc R
H13D H 1.5802 0.6796 0.5446 0.052 Uiso 1 1 calc R
O1A O 0.8136(2) 0.54473(6) -0.06166(11) 0.0545(3) Uani 1 1 d .
O2A O 1.5420(2) 0.74776(7) 0.20034(12) 0.0559(3) Uani 1 1 d .
O3A O 1.4550(3) 0.76878(7) 0.38852(13) 0.0629(4) Uani 1 1 d .
C1A C 0.8836(3) 0.51958(9) 0.04611(16) 0.0493(4) Uani 1 1 d .
H1AA H 0.9744 0.4859 0.0313 0.059 Uiso 1 1 calc R
H1AB H 0.7475 0.5080 0.0869 0.059 Uiso 1 1 calc R
C2A C 1.0233(3) 0.55874(7) 0.12192(13) 0.0379(3) Uani 1 1 d .
C3A C 0.9041(3) 0.61300(7) 0.14320(13) 0.0370(3) Uani 1 1 d .
H3A H 0.7682 0.6042 0.1885 0.044 Uiso 1 1 calc R
C4A C 0.8145(3) 0.63665(8) 0.02592(15) 0.0436(4) Uani 1 1 d .
H4AA H 0.7154 0.6690 0.0393 0.052 Uiso 1 1 calc R
H4AB H 0.9442 0.6495 -0.0184 0.052 Uiso 1 1 calc R
C5A C 0.6809(3) 0.59318(9) -0.04404(17) 0.0517(4) Uani 1 1 d .
H5AA H 0.5434 0.5829 -0.0029 0.062 Uiso 1 1 calc R
H5AB H 0.6307 0.6090 -0.1201 0.062 Uiso 1 1 calc R
C6A C 1.2304(3) 0.54480(8) 0.16251(16) 0.0460(4) Uani 1 1 d .
H6AA H 1.2922 0.5097 0.1438 0.055 Uiso 1 1 calc R
H6AB H 1.3168 0.5699 0.2103 0.055 Uiso 1 1 calc R
C7A C 1.0453(3) 0.65481(7) 0.21343(13) 0.0355(3) Uani 1 1 d .
C8A C 1.2326(3) 0.68017(7) 0.16402(14) 0.0388(3) Uani 1 1 d .
H8A H 1.2727 0.6716 0.0875 0.047 Uiso 1 1 calc R
C9A C 1.3551(3) 0.71784(7) 0.23082(15) 0.0401(3) Uani 1 1 d .
C10A C 1.3006(3) 0.73058(8) 0.34243(15) 0.0435(4) Uani 1 1 d .
C11A C 1.1206(3) 0.70685(9) 0.39308(15) 0.0482(4) Uani 1 1 d .
H11A H 1.0832 0.7159 0.4698 0.058 Uiso 1 1 calc R
C12A C 0.9927(3) 0.66817(8) 0.32561(14) 0.0425(4) Uani 1 1 d .
H12A H 0.8661 0.6506 0.3581 0.051 Uiso 1 1 calc R
C13A C 1.6034(3) 0.78160(9) 0.29816(18) 0.0528(5) Uani 1 1 d .
H13E H 1.5892 0.8213 0.2771 0.063 Uiso 1 1 calc R
H13F H 1.7633 0.7743 0.3245 0.063 Uiso 1 1 calc R

loop_
_atom_site_aniso_label
_atom_site_aniso_U_11
_atom_site_aniso_U_22
_atom_site_aniso_U_33
_atom_site_aniso_U_23
_atom_site_aniso_U_13
_atom_site_aniso_U_12
O1 0.0504(6) 0.0488(7) 0.0343(5) 0.0034(5) 0.0007(4) -0.0014(5)
O2 0.0628(8) 0.0477(8) 0.0553(8) 0.0023(6) -0.0097(6) 0.0154(6)
O3 0.0770(10) 0.0656(10) 0.0489(8) 0.0158(7) -0.0161(7) 0.0027(8)
C1 0.0526(9) 0.0370(9) 0.0449(9) 0.0027(7) -0.0021(7) 0.0005(7)
C2 0.0397(7) 0.0322(8) 0.0345(7) -0.0025(6) 0.0060(6) 0.0029(6)
C3 0.0343(7) 0.0387(9) 0.0340(7) -0.0018(6) 0.0071(5) 0.0011(6)
C4 0.0377(7) 0.0423(9) 0.0411(8) 0.0017(7) -0.0001(6) -0.0052(7)
C5 0.0375(7) 0.0514(10) 0.0409(8) -0.0011(7) -0.0013(6) -0.0007(7)
C6 0.0439(8) 0.0352(9) 0.0454(8) -0.0010(7) 0.0044(7) -0.0024(6)
C7 0.0369(7) 0.0367(8) 0.0339(7) 0.0017(6) 0.0048(5) -0.0059(6)
C8 0.0441(8) 0.0362(9) 0.0332(7) 0.0006(6) 0.0013(6) -0.0006(6)
C9 0.0450(8) 0.0322(8) 0.0431(8) 0.0004(6) -0.0047(6) -0.0040(6)
C10 0.0535(9) 0.0449(10) 0.0389(8) 0.0099(7) -0.0087(7) -0.0106(8)
C11 0.0592(11) 0.0710(14) 0.0329(8) 0.0078(8) 0.0056(7) -0.0055(10)
C12 0.0455(8) 0.0556(11) 0.0373(8) 0.0031(7) 0.0095(7) -0.0033(8)
C13 0.0654(12) 0.0455(11) 0.0633(13) 0.0070(9) -0.0249(10) -0.0013(9)
O1B 0.0448(6) 0.0373(6) 0.0401(6) -0.0012(5) -0.0023(5) -0.0004(5)
O2B 0.0470(6) 0.0492(8) 0.0377(6) -0.0068(5) 0.0059(5) -0.0138(5)
O3B 0.0541(7) 0.0482(7) 0.0391(6) -0.0104(5) -0.0002(5) -0.0082(5)
C1B 0.0447(8) 0.0372(9) 0.0415(8) 0.0066(6) 0.0020(6) -0.0039(7)
C2B 0.0382(7) 0.0366(8) 0.0279(6) 0.0067(6) 0.0064(5) 0.0003(6)
C3B 0.0346(7) 0.0363(8) 0.0300(7) 0.0009(6) 0.0046(5) 0.0019(6)
C4B 0.0401(7) 0.0345(9) 0.0375(8) 0.0041(6) -0.0039(6) 0.0030(6)
C5B 0.0366(7) 0.0408(9) 0.0430(8) 0.0004(7) -0.0029(6) 0.0017(6)
C6B 0.0449(8) 0.0426(9) 0.0362(8) 0.0070(6) 0.0008(6) 0.0036(7)
C7B 0.0368(7) 0.0331(8) 0.0309(7) 0.0004(5) 0.0022(5) 0.0046(6)
C8B 0.0405(7) 0.0404(9) 0.0273(6) -0.0031(6) 0.0031(5) -0.0004(6)
C9B 0.0384(7) 0.0340(8) 0.0316(7) -0.0002(6) 0.0030(5) 0.0022(6)
C10B 0.0427(7) 0.0338(8) 0.0334(7) -0.0038(6) -0.0039(6) 0.0046(6)
C11B 0.0519(9) 0.0422(9) 0.0266(7) -0.0029(6) 0.0006(6) 0.0057(7)
C12B 0.0454(8) 0.0387(9) 0.0290(7) 0.0030(6) 0.0054(6) 0.0028(7)
C13B 0.0469(9) 0.0420(10) 0.0406(8) -0.0036(7) -0.0029(7) -0.0037(7)
O1A 0.0639(8) 0.0628(9) 0.0369(6) -0.0079(6) 0.0049(5) -0.0176(7)
O2A 0.0518(7) 0.0583(9) 0.0577(7) -0.0174(7) 0.0052(6) -0.0199(6)
O3A 0.0712(9) 0.0616(10) 0.0549(8) -0.0250(7) -0.0063(7) -0.0088(7)
C1A 0.0566(10) 0.0452(10) 0.0469(9) -0.0032(8) 0.0088(8) -0.0114(8)
C2A 0.0434(8) 0.0374(9) 0.0333(7) 0.0042(6) 0.0084(6) -0.0057(6)
C3A 0.0353(7) 0.0434(9) 0.0326(7) 0.0021(6) 0.0056(5) -0.0025(6)
C4A 0.0419(8) 0.0481(10) 0.0401(8) 0.0077(7) -0.0054(6) -0.0049(7)
C5A 0.0482(9) 0.0649(13) 0.0411(9) 0.0054(8) -0.0053(7) -0.0143(9)
C6A 0.0494(9) 0.0415(10) 0.0475(9) 0.0077(7) 0.0059(7) 0.0030(7)
C7A 0.0364(7) 0.0380(9) 0.0322(7) 0.0017(6) 0.0019(5) 0.0026(6)
C8A 0.0414(8) 0.0429(9) 0.0323(7) -0.0055(6) 0.0038(6) -0.0037(7)
C9A 0.0398(8) 0.0399(9) 0.0403(8) -0.0041(7) -0.0006(6) 0.0002(6)
C10A 0.0505(9) 0.0402(9) 0.0387(8) -0.0084(7) -0.0075(7) 0.0067(7)
C11A 0.0603(10) 0.0543(11) 0.0300(7) -0.0057(7) 0.0020(7) 0.0088(8)
C12A 0.0473(8) 0.0467(10) 0.0340(8) 0.0032(7) 0.0063(6) 0.0053(7)
C13A 0.0518(10) 0.0436(11) 0.0616(11) -0.0128(9) -0.0125(8) -0.0008(8)

loop_
_atom_type_symbol
_atom_type_description
_atom_type_scat_dispersion_real
_atom_type_scat_dispersion_imag
_atom_type_scat_source
C C 0.0181 0.0091 'International Tables Vol C Tables 4.2.6.8 and 6.1.1.4'
H H 0.0000 0.0000 'International Tables Vol C Tables 4.2.6.8 and 6.1.1.4'
O O 0.0492 0.0322 'International Tables Vol C Tables 4.2.6.8 and 6.1.1.4'

loop_
_geom_angle_atom_site_label_1
_geom_angle_atom_site_label_2
_geom_angle_atom_site_label_3
_geom_angle
C1 O1 C5 110.57(13)
C9 O2 C13 105.50(16)
C10 O3 C13 105.61(15)
O1 C1 H1A 109.0
O1 C1 H1B 109.0
O1 C1 C2 112.76(14)
H1A C1 H1B 107.8
C2 C1 H1A 109.0
C2 C1 H1B 109.0
C1 C2 C3 113.69(14)
C6 C2 C1 120.85(16)
C6 C2 C3 125.44(15)
C2 C3 H3 106.8
C2 C3 C4 109.34(12)
C4 C3 H3 106.8
C7 C3 C2 113.86(13)
C7 C3 H3 106.8
C7 C3 C4 112.80(14)
C3 C4 H4A 109.3
C3 C4 H4B 109.3
H4A C4 H4B 108.0
C5 C4 C3 111.54(15)
C5 C4 H4A 109.3
C5 C4 H4B 109.3
O1 C5 C4 111.20(13)
O1 C5 H5A 109.4
O1 C5 H5B 109.4
C4 C5 H5A 109.4
C4 C5 H5B 109.4
H5A C5 H5B 108.0
C2 C6 H6A 120.0
C2 C6 H6B 120.0
H6A C6 H6B 120.0
C8 C7 C3 119.77(14)
C12 C7 C3 120.29(15)
C12 C7 C8 119.92(16)
C7 C8 H8 121.3
C9 C8 C7 117.33(15)
C9 C8 H8 121.3
O2 C9 C10 109.91(16)
C8 C9 O2 127.82(16)
C8 C9 C10 122.28(17)
O3 C10 C9 109.91(18)
C11 C10 O3 128.46(17)
C11 C10 C9 121.60(17)
C10 C11 H11 121.6
C10 C11 C12 116.89(17)
C12 C11 H11 121.6
C7 C12 C11 121.98(18)
C7 C12 H12 119.0
C11 C12 H12 119.0
O2 C13 H13A 109.9
O2 C13 H13B 109.9
O3 C13 O2 108.89(16)
O3 C13 H13A 109.9
O3 C13 H13B 109.9
H13A C13 H13B 108.3
C5B O1B C1B 111.45(13)
C9B O2B C13B 105.94(12)
C10B O3B C13B 105.96(12)
O1B C1B H1BA 109.1
O1B C1B H1BB 109.1
O1B C1B C2B 112.30(13)
H1BA C1B H1BB 107.9
C2B C1B H1BA 109.1
C2B C1B H1BB 109.1
C1B C2B C3B 113.20(13)
C6B C2B C1B 121.35(16)
C6B C2B C3B 125.44(16)
C2B C3B H3B 106.9
C2B C3B C4B 107.78(12)
C4B C3B H3B 106.9
C7B C3B C2B 113.77(12)
C7B C3B H3B 106.9
C7B C3B C4B 114.06(13)
C3B C4B H4BA 109.5
C3B C4B H4BB 109.5
H4BA C4B H4BB 108.1
C5B C4B C3B 110.52(13)
C5B C4B H4BA 109.5
C5B C4B H4BB 109.5
O1B C5B C4B 111.31(12)
O1B C5B H5BA 109.4
O1B C5B H5BB 109.4
C4B C5B H5BA 109.4
C4B C5B H5BB 109.4
H5BA C5B H5BB 108.0
C2B C6B H6BA 120.0
C2B C6B H6BB 120.0
H6BA C6B H6BB 120.0
C8B C7B C3B 120.79(13)
C12B C7B C3B 119.96(14)
C12B C7B C8B 119.22(15)
C7B C8B H8B 121.1
C9B C8B C7B 117.83(13)
C9B C8B H8B 121.1
O2B C9B C10B 109.95(14)
C8B C9B O2B 127.82(13)
C8B C9B C10B 122.22(15)
O3B C10B C9B 109.69(14)
C11B C10B O3B 128.83(15)
C11B C10B C9B 121.45(15)
C10B C11B H11B 121.5
C10B C11B C12B 116.93(14)
C12B C11B H11B 121.5
C7B C12B C11B 122.34(15)
C7B C12B H12B 118.8
C11B C12B H12B 118.8
O2B C13B H13C 110.0
O2B C13B H13D 110.0
O3B C13B O2B 108.44(13)
O3B C13B H13C 110.0
O3B C13B H13D 110.0
H13C C13B H13D 108.4
C5A O1A C1A 111.05(14)
C9A O2A C13A 105.71(14)
C10A O3A C13A 106.03(14)
O1A C1A H1AA 109.3
O1A C1A H1AB 109.3
O1A C1A C2A 111.60(15)
H1AA C1A H1AB 108.0
C2A C1A H1AA 109.3
C2A C1A H1AB 109.3
C1A C2A C3A 113.16(14)
C6A C2A C1A 120.86(17)
C6A C2A C3A 125.98(16)
C2A C3A H3A 107.0
C2A C3A C4A 108.57(14)
C2A C3A C7A 114.57(13)
C4A C3A H3A 107.0
C7A C3A H3A 107.0
C7A C3A C4A 112.38(13)
C3A C4A H4AA 109.4
C3A C4A H4AB 109.4
H4AA C4A H4AB 108.0
C5A C4A C3A 111.09(15)
C5A C4A H4AA 109.4
C5A C4A H4AB 109.4
O1A C5A C4A 111.59(15)
O1A C5A H5AA 109.3
O1A C5A H5AB 109.3
C4A C5A H5AA 109.3
C4A C5A H5AB 109.3
H5AA C5A H5AB 108.0
C2A C6A H6AA 120.0
C2A C6A H6AB 120.0
H6AA C6A H6AB 120.0
C8A C7A C3A 119.40(14)
C12A C7A C3A 120.90(15)
C12A C7A C8A 119.70(15)
C7A C8A H8A 121.3
C9A C8A C7A 117.31(15)
C9A C8A H8A 121.3
O2A C9A C10A 110.44(15)
C8A C9A O2A 127.33(16)
C8A C9A C10A 122.23(16)
C9A C10A O3A 109.27(17)
C11A C10A O3A 128.65(16)
C11A C10A C9A 122.07(16)
C10A C11A H11A 121.8
C10A C11A C12A 116.43(15)
C12A C11A H11A 121.8
C7A C12A C11A 122.25(16)
C7A C12A H12A 118.9
C11A C12A H12A 118.9
O2A C13A O3A 108.44(15)
O2A C13A H13E 110.0
O2A C13A H13F 110.0
O3A C13A H13E 110.0
O3A C13A H13F 110.0
H13E C13A H13F 108.4

loop_
_geom_bond_atom_site_label_1
_geom_bond_atom_site_label_2
_geom_bond_distance
O1 C1 1.423(2)
O1 C5 1.431(2)
O2 C9 1.379(2)
O2 C13 1.431(2)
O3 C10 1.380(2)
O3 C13 1.424(3)
C1 H1A 0.9900
C1 H1B 0.9900
C1 C2 1.503(2)
C2 C3 1.513(2)
C2 C6 1.328(2)
C3 H3 1.0000
C3 C4 1.544(2)
C3 C7 1.512(2)
C4 H4A 0.9900
C4 H4B 0.9900
C4 C5 1.516(2)
C5 H5A 0.9900
C5 H5B 0.9900
C6 H6A 0.9500
C6 H6B 0.9500
C7 C8 1.406(2)
C7 C12 1.388(2)
C8 H8 0.9500
C8 C9 1.370(2)
C9 C10 1.384(3)
C10 C11 1.367(3)
C11 H11 0.9500
C11 C12 1.402(3)
C12 H12 0.9500
C13 H13A 0.9900
C13 H13B 0.9900
O1B C1B 1.425(2)
O1B C5B 1.420(2)
O2B C9B 1.3769(19)
O2B C13B 1.430(2)
O3B C10B 1.380(2)
O3B C13B 1.429(2)
C1B H1BA 0.9900
C1B H1BB 0.9900
C1B C2B 1.506(2)
C2B C3B 1.517(2)
C2B C6B 1.324(2)
C3B H3B 1.0000
C3B C4B 1.543(2)
C3B C7B 1.514(2)
C4B H4BA 0.9900
C4B H4BB 0.9900
C4B C5B 1.519(2)
C5B H5BA 0.9900
C5B H5BB 0.9900
C6B H6BA 0.9500
C6B H6BB 0.9500
C7B C8B 1.408(2)
C7B C12B 1.394(2)
C8B H8B 0.9500
C8B C9B 1.370(2)
C9B C10B 1.384(2)
C10B C11B 1.371(2)
C11B H11B 0.9500
C11B C12B 1.399(2)
C12B H12B 0.9500
C13B H13C 0.9900
C13B H13D 0.9900
O1A C1A 1.428(2)
O1A C5A 1.425(3)
O2A C9A 1.375(2)
O2A C13A 1.426(2)
O3A C10A 1.381(2)
O3A C13A 1.429(3)
C1A H1AA 0.9900
C1A H1AB 0.9900
C1A C2A 1.504(2)
C2A C3A 1.509(2)
C2A C6A 1.327(2)
C3A H3A 1.0000
C3A C4A 1.540(2)
C3A C7A 1.516(2)
C4A H4AA 0.9900
C4A H4AB 0.9900
C4A C5A 1.518(3)
C5A H5AA 0.9900
C5A H5AB 0.9900
C6A H6AA 0.9500
C6A H6AB 0.9500
C7A C8A 1.406(2)
C7A C12A 1.386(2)
C8A H8A 0.9500
C8A C9A 1.373(2)
C9A C10A 1.380(2)
C10A C11A 1.362(3)
C11A H11A 0.9500
C11A C12A 1.409(3)
C12A H12A 0.9500
C13A H13E 0.9900
C13A H13F 0.9900

loop_
_geom_torsion_atom_site_label_1
_geom_torsion_atom_site_label_2
_geom_torsion_atom_site_label_3
_geom_torsion_atom_site_label_4
_geom_torsion
O1 C1 C2 C3 52.66(19)
O1 C1 C2 C6 -128.97(17)
O2 C9 C10 O3 -1.1(2)
O2 C9 C10 C11 -179.31(17)
O3 C10 C11 C12 -178.02(18)
C1 O1 C5 C4 61.87(18)
C1 C2 C3 C4 -46.09(18)
C1 C2 C3 C7 -173.26(13)
C2 C3 C4 C5 48.20(17)
C2 C3 C7 C8 68.11(19)
C2 C3 C7 C12 -110.27(17)
C3 C4 C5 O1 -57.09(18)
C3 C7 C8 C9 -178.40(14)
C3 C7 C12 C11 178.81(17)
C4 C3 C7 C8 -57.26(18)
C4 C3 C7 C12 124.36(16)
C5 O1 C1 C2 -59.35(18)
C6 C2 C3 C4 135.63(17)
C6 C2 C3 C7 8.4(2)
C7 C3 C4 C5 175.97(12)
C7 C8 C9 O2 179.40(16)
C7 C8 C9 C10 -0.5(2)
C8 C7 C12 C11 0.4(3)
C8 C9 C10 O3 178.81(15)
C8 C9 C10 C11 0.6(3)
C9 O2 C13 O3 3.6(2)
C9 C10 C11 C12 -0.2(3)
C10 O3 C13 O2 -4.3(2)
C10 C11 C12 C7 -0.3(3)
C12 C7 C8 C9 0.0(2)
C13 O2 C9 C8 178.50(17)
C13 O2 C9 C10 -1.6(2)
C13 O3 C10 C9 3.3(2)
C13 O3 C10 C11 -178.6(2)
O1B C1B C2B C3B 53.74(18)
O1B C1B C2B C6B -126.74(16)
O2B C9B C10B O3B 0.80(18)
O2B C9B C10B C11B 178.96(15)
O3B C10B C11B C12B 178.45(16)
C1B O1B C5B C4B 60.81(17)
C1B C2B C3B C4B -50.38(16)
C1B C2B C3B C7B -177.90(13)
C2B C3B C4B C5B 52.43(16)
C2B C3B C7B C8B 85.48(17)
C2B C3B C7B C12B -92.79(16)
C3B C4B C5B O1B -59.04(18)
C3B C7B C8B C9B -178.29(14)
C3B C7B C12B C11B 178.63(15)
C4B C3B C7B C8B -38.7(2)
C4B C3B C7B C12B 143.01(15)
C5B O1B C1B C2B -57.64(18)
C6B C2B C3B C4B 130.13(16)
C6B C2B C3B C7B 2.6(2)
C7B C3B C4B C5B 179.78(13)
C7B C8B C9B O2B -179.19(15)
C7B C8B C9B C10B 0.0(2)
C8B C7B C12B C11B 0.3(2)
C8B C9B C10B O3B -178.54(15)
C8B C9B C10B C11B -0.4(2)
C9B O2B C13B O3B -0.97(18)
C9B C10B C11B C12B 0.7(2)
C10B O3B C13B O2B 1.44(18)
C10B C11B C12B C7B -0.7(2)
C12B C7B C8B C9B 0.0(2)
C13B O2B C9B C8B 179.42(16)
C13B O2B C9B C10B 0.13(18)
C13B O3B C10B C9B -1.37(18)
C13B O3B C10B C11B -179.36(17)
O1A C1A C2A C3A 55.35(19)
O1A C1A C2A C6A -124.06(18)
O2A C9A C10A O3A -1.1(2)
O2A C9A C10A C11A 179.43(17)
O3A C10A C11A C12A -179.02(18)
C1A O1A C5A C4A 60.76(19)
C1A C2A C3A C4A -50.03(17)
C1A C2A C3A C7A -176.57(13)
C2A C3A C4A C5A 50.21(18)
C2A C3A C7A C8A 69.76(19)
C2A C3A C7A C12A -110.03(17)
C3A C4A C5A O1A -56.7(2)
C3A C7A C8A C9A 179.86(15)
C3A C7A C12A C11A -179.99(16)
C4A C3A C7A C8A -54.78(19)
C4A C3A C7A C12A 125.43(17)
C5A O1A C1A C2A -59.40(19)
C6A C2A C3A C4A 129.34(17)
C6A C2A C3A C7A 2.8(2)
C7A C3A C4A C5A 177.99(14)
C7A C8A C9A O2A -179.43(17)
C7A C8A C9A C10A 0.5(3)
C8A C7A C12A C11A 0.2(3)
C8A C9A C10A O3A 178.97(16)
C8A C9A C10A C11A -0.5(3)
C9A O2A C13A O3A 2.8(2)
C9A C10A C11A C12A 0.3(3)
C10A O3A C13A O2A -3.5(2)
C10A C11A C12A C7A -0.2(3)
C12A C7A C8A C9A -0.3(2)
C13A O2A C9A C8A 178.84(18)
C13A O2A C9A C10A -1.1(2)
C13A O3A C10A C9A 2.8(2)
C13A O3A C10A C11A -177.79(19)
